data_1564082
loop_
_publ_author_name
'Ye, Qing'
'Zhang, Li'
'Shao, Zhou-Li'
'Zhang, Wei'
'Li, Chao'
'Ye, Xiang-Ming'

_publ_section_title
;
 Two Cu(II)-organic frameworks: Effective CO2 fixation and protective
 activity on the motor function after stroke by increasing neural stem
 cells differentiation
;
_journal_name_full 'Inorganica Chimica Acta'
_journal_page_first 119880
_journal_paper_doi 10.1016/j.ica.2020.119880
_journal_volume 512
_journal_year 2020
_chemical_formula_moiety 'C11 H8 Cu2 N2 O9 P'
_chemical_formula_sum 'C11 H8 Cu2 N2 O9 P'
_chemical_formula_weight 470.24
_space_group_crystal_system trigonal
_space_group_IT_number 148
_space_group_name_Hall '-R 3'
_space_group_name_H-M_alt 'R -3 :H'
_atom_sites_solution_hydrogens mixed
_cell_angle_alpha 90
_cell_angle_beta 90
_cell_angle_gamma 120
_cell_formula_units_Z 18
_cell_length_a 33.624(3)
_cell_length_b 33.624(3)
_cell_length_c 10.4960(10)
_cell_measurement_reflns_used 112
_cell_measurement_temperature 298(2)
_cell_measurement_theta_max 27.34
_cell_measurement_theta_min 2.52
_cell_volume 10276.7(16)
_computing_molecular_graphics 'Olex2 (Dolomanov et al., 2009)'
_computing_publication_material 'Olex2 (Dolomanov et al., 2009)'
_computing_structure_refinement 'ShelXL (Sheldrick, 2015)'
_diffrn_ambient_temperature 298(2)
_diffrn_measured_fraction_theta_full 1.000
_diffrn_measured_fraction_theta_max 1.000
_diffrn_measurement_device_type 'CCD area detector'
_diffrn_measurement_method 'phi omega scans'
_diffrn_radiation_type MoK\a
_diffrn_radiation_wavelength 0.71069
_diffrn_reflns_av_R_equivalents 0.0887
_diffrn_reflns_av_unetI/netI 0.0475
_diffrn_reflns_Laue_measured_fraction_full 1.000
_diffrn_reflns_Laue_measured_fraction_max 1.000
_diffrn_reflns_limit_h_max 40
_diffrn_reflns_limit_h_min -40
_diffrn_reflns_limit_k_max 40
_diffrn_reflns_limit_k_min -40
_diffrn_reflns_limit_l_max 12
_diffrn_reflns_limit_l_min -12
_diffrn_reflns_number 42876
_diffrn_reflns_point_group_measured_fraction_full 1.000
_diffrn_reflns_point_group_measured_fraction_max 1.000
_diffrn_reflns_theta_full 25.240
_diffrn_reflns_theta_max 25.242
_diffrn_reflns_theta_min 2.062
_exptl_absorpt_coefficient_mu 1.968
_exptl_absorpt_correction_T_max 0.775
_exptl_absorpt_correction_T_min 0.682
_exptl_absorpt_correction_type multi-scan
_exptl_absorpt_process_details '(SADABS; Bruker, 2000)'
_exptl_crystal_colour colorless
_exptl_crystal_density_diffrn 1.368
_exptl_crystal_description block
_exptl_crystal_F_000 4194
_exptl_crystal_size_max 0.21
_exptl_crystal_size_mid 0.15
_exptl_crystal_size_min 0.11
_refine_diff_density_max 0.631
_refine_diff_density_min -0.682
_refine_diff_density_rms 0.117
_refine_ls_extinction_coef .
_refine_ls_extinction_method none
_refine_ls_goodness_of_fit_ref 1.091
_refine_ls_hydrogen_treatment constr
_refine_ls_matrix_type full
_refine_ls_number_parameters 217
_refine_ls_number_reflns 4145
_refine_ls_number_restraints 0
_refine_ls_restrained_S_all 1.091
_refine_ls_R_factor_all 0.0540
_refine_ls_R_factor_gt 0.0399
_refine_ls_shift/su_max 0.001
_refine_ls_shift/su_mean 0.000
_refine_ls_structure_factor_coef Fsqd
_refine_ls_weighting_details 'w=1/[\s^2^(Fo^2^)+(0.0589P)^2^+59.9329P] where P=(Fo^2^+2Fc^2^)/3'
_refine_ls_weighting_scheme calc
_refine_ls_wR_factor_gt 0.1055
_refine_ls_wR_factor_ref 0.1163
_reflns_Friedel_coverage 0.000
_reflns_Friedel_fraction_full .
_reflns_Friedel_fraction_max .
_reflns_number_gt 3277
_reflns_number_total 4145
_reflns_threshold_expression 'I > 2\s(I)'
_cod_data_source_file ICA-2020-512-119880.cif
_cod_data_source_block 2
_cod_depositor_comments
;
The following automatic conversions were performed:

data item '_exptl_absorpt_correction_type' value 'MULTI-SCAN' was
changed to 'multi-scan' in accordance with the built-in table derived
from the CIF Core dictionary named 'cif_core.dic' version 2.4.5 last
updated on 2014-11-21.

Automatic conversion script
Id: cif_fix_values 8369 2020-08-20 11:38:08Z andrius 
;
_cod_original_cell_volume 10277(2)
_cod_original_sg_symbol_H-M 'R -3'
_cod_database_code 1564082
_shelx_space_group_comment
;
The symmetry employed for this shelxl refinement is uniquely defined
by the following loop, which should always be used as a source of
symmetry information in preference to the above space-group names.
They are only intended as comments.
;
_olex2_refinement_description
;
1. Fixed Uiso
 At 1.2 times of:
  All C(H) groups
 At 1.5 times of:
  All O(H,H) groups
2. Uiso/Uaniso restraints and constraints
Uanis(C4) = Uanis(C2) = Uanis(C3) = Uanis(C1)
Uanis(C22) = Uanis(N1)
Uanis(C9) = Uanis(N1)
3. Others
 Sof(C3)=Sof(H3)=1-FVAR(1)
 Sof(C1)=Sof(H1)=FVAR(1)
 Sof(C4)=Sof(H4)=1-FVAR(2)
 Sof(C2)=Sof(H2)=FVAR(2)
4.a Rotating group:
 O25(H25A,H25B)
4.b Aromatic/amide H refined with riding coordinates:
 C16(H16), C21(H21), C23(H23), C9(H9), C1(H1), C2(H2), C3(H3), C4(H4)
;

loop_
_space_group_symop_operation_xyz
'x, y, z'
'-y, x-y, z'
'-x+y, -x, z'
'x+2/3, y+1/3, z+1/3'
'-y+2/3, x-y+1/3, z+1/3'
'-x+y+2/3, -x+1/3, z+1/3'
'x+1/3, y+2/3, z+2/3'
'-y+1/3, x-y+2/3, z+2/3'
'-x+y+1/3, -x+2/3, z+2/3'
'-x, -y, -z'
'y, -x+y, -z'
'x-y, x, -z'
'-x+2/3, -y+1/3, -z+1/3'
'y+2/3, -x+y+1/3, -z+1/3'
'x-y+2/3, x+1/3, -z+1/3'
'-x+1/3, -y+2/3, -z+2/3'
'y+1/3, -x+y+2/3, -z+2/3'
'x-y+1/3, x+2/3, -z+2/3'

loop_
_atom_site_label
_atom_site_type_symbol
_atom_site_fract_x
_atom_site_fract_y
_atom_site_fract_z
_atom_site_U_iso_or_equiv
_atom_site_adp_type
_atom_site_occupancy
_atom_site_site_symmetry_order
_atom_site_calc_flag
_atom_site_refinement_flags_posn
_atom_site_refinement_flags_adp
_atom_site_refinement_flags_occupancy
_atom_site_disorder_assembly
_atom_site_disorder_group
Cu1 Cu 0.63005(2) 0.56851(2) 0.62839(5) 0.00868(15) Uani 1 1 d . . . . .
Cu2 Cu 0.68516(2) 0.62812(2) 0.88599(5) 0.01032(16) Uani 1 1 d . . . . .
P1 P 0.69542(4) 0.71421(4) 1.01515(10) 0.0103(3) Uani 1 1 d . . . . .
O4 O 0.62810(10) 0.57860(10) 0.9476(3) 0.0188(7) Uani 1 1 d . . . . .
O5 O 0.72628(11) 0.61783(11) 0.7787(3) 0.0201(7) Uani 1 1 d . . . . .
O6 O 0.59494(11) 0.53178(11) 0.7836(3) 0.0171(7) Uani 1 1 d . . . . .
O9 O 0.68580(10) 0.56313(11) 0.6376(3) 0.0174(7) Uani 1 1 d . . . . .
C15 C 0.59829(15) 0.54192(15) 0.8979(4) 0.0145(10) Uani 1 1 d . . . . .
C16 C 0.50818(16) 0.43971(16) 1.1573(4) 0.0167(10) Uani 1 1 d . . . . .
H16 H 0.489403 0.416771 1.214283 0.020 Uiso 1 1 calc R . . . .
C17 C 0.56517(15) 0.50678(15) 0.9878(4) 0.0143(10) Uani 1 1 d . . . . .
C18 C 0.72240(16) 0.59288(16) 0.6878(4) 0.0151(10) Uani 1 1 d . . . . .
C20 C 0.76605(15) 0.59806(15) 0.6385(4) 0.0131(9) Uani 1 1 d . . . . .
C21 C 0.52963(15) 0.46639(15) 0.9432(4) 0.0143(10) Uani 1 1 d . . . . .
H21 H 0.524535 0.461620 0.856010 0.017 Uiso 1 1 calc R . . . .
C22 C 0.54324(17) 0.48117(17) 1.2012(4) 0.0233(6) Uani 1 1 d . . . . .
C23 C 0.57195(16) 0.51422(16) 1.1165(4) 0.0174(10) Uani 1 1 d . . . . .
H23 H 0.596100 0.541783 1.146512 0.021 Uiso 1 1 calc R . . . .
N2 N 0.58426(13) 0.52310(14) 0.5100(3) 0.0212(9) Uani 1 1 d . . . . .
C9 C 0.58494(17) 0.52423(17) 1.3878(4) 0.0233(6) Uani 1 1 d . . . . .
H9 H 0.608325 0.548185 1.342024 0.028 Uiso 1 1 calc R . . . .
N1 N 0.55075(14) 0.48961(14) 1.3332(4) 0.0233(6) Uani 1 1 d . . . . .
O24 O 0.70995(10) 0.69297(10) 0.9171(3) 0.0177(7) Uani 1 1 d . . . . .
O25 O 0.72138(12) 0.61986(12) 1.0359(3) 0.0262(8) Uani 1 1 d . . . . .
H25A H 0.750793 0.637814 1.026348 0.039 Uiso 1 1 d GR . . . .
H25B H 0.715963 0.591765 1.039029 0.039 Uiso 1 1 d GR . . . .
O28 O 0.64600(11) 0.68238(11) 1.0438(3) 0.0193(7) Uani 1 1 d . . . . .
O29 O 0.72193(11) 0.72264(13) 1.1274(3) 0.0294(9) Uani 1 1 d . . . . .
O30 O 0.69957(13) 0.75551(12) 0.9620(3) 0.0315(9) Uani 1 1 d . . . . .
C1 C 0.5377(4) 0.4950(4) 0.5342(9) 0.0295(13) Uani 0.486(9) 1 d . . P A 2
H1 H 0.523558 0.490606 0.613218 0.035 Uiso 0.486(9) 1 calc R . P A 2
C2 C 0.5166(4) 0.4753(4) 1.4256(9) 0.0295(13) Uani 0.484(8) 1 d . . P B 2
H2 H 0.485213 0.455819 1.413697 0.035 Uiso 0.484(8) 1 calc R . P B 2
C3 C 0.5565(4) 0.4746(4) 0.5338(9) 0.0295(13) Uani 0.514(9) 1 d . . P A 1
H3 H 0.553297 0.460879 0.612912 0.035 Uiso 0.514(9) 1 calc R . P A 1
C4 C 0.5361(3) 0.4522(4) 1.4289(9) 0.0295(13) Uani 0.516(8) 1 d . . P B 1
H4 H 0.517230 0.420781 1.417457 0.035 Uiso 0.516(8) 1 calc R . P B 1

loop_
_atom_site_aniso_label
_atom_site_aniso_U_11
_atom_site_aniso_U_22
_atom_site_aniso_U_33
_atom_site_aniso_U_23
_atom_site_aniso_U_13
_atom_site_aniso_U_12
Cu1 0.0107(3) 0.0109(3) 0.0032(3) -0.0013(2) -0.0009(2) 0.0045(2)
Cu2 0.0115(3) 0.0116(3) 0.0072(3) -0.0015(2) 0.0015(2) 0.0053(2)
P1 0.0145(6) 0.0124(6) 0.0044(5) -0.0008(4) -0.0002(4) 0.0070(5)
O4 0.0198(18) 0.0160(17) 0.0076(16) -0.0003(13) 0.0014(13) -0.0008(15)
O5 0.0191(18) 0.033(2) 0.0125(17) -0.0080(15) -0.0006(14) 0.0161(16)
O6 0.0217(18) 0.0199(18) 0.0045(15) 0.0003(13) 0.0005(13) 0.0065(15)
O9 0.0154(17) 0.0219(18) 0.0139(17) -0.0025(14) -0.0027(14) 0.0087(15)
C15 0.016(2) 0.016(2) 0.011(2) 0.0002(19) -0.0011(19) 0.009(2)
C16 0.020(3) 0.018(2) 0.009(2) 0.0042(19) 0.0022(19) 0.007(2)
C17 0.013(2) 0.018(2) 0.012(2) 0.0020(19) 0.0015(18) 0.008(2)
C18 0.020(3) 0.021(3) 0.007(2) 0.0021(19) -0.0005(19) 0.012(2)
C20 0.017(2) 0.012(2) 0.010(2) -0.0004(18) -0.0014(18) 0.007(2)
C21 0.018(2) 0.019(2) 0.006(2) -0.0002(19) 0.0002(18) 0.010(2)
C22 0.0209(14) 0.0262(15) 0.0069(13) -0.0006(11) 0.0003(10) -0.0001(12)
C23 0.015(2) 0.022(3) 0.008(2) 0.0001(19) 0.0000(19) 0.004(2)
N2 0.013(2) 0.030(2) 0.0091(19) -0.0030(17) -0.0018(16) 0.0023(18)
C9 0.0209(14) 0.0262(15) 0.0069(13) -0.0006(11) 0.0003(10) -0.0001(12)
N1 0.0209(14) 0.0262(15) 0.0069(13) -0.0006(11) 0.0003(10) -0.0001(12)
O24 0.0159(17) 0.0160(17) 0.0162(17) -0.0036(13) 0.0033(13) 0.0040(14)
O25 0.031(2) 0.032(2) 0.0203(18) -0.0046(16) -0.0041(16) 0.0189(17)
O28 0.0173(17) 0.0263(19) 0.0136(16) -0.0022(14) -0.0007(14) 0.0104(15)
O29 0.0149(18) 0.051(2) 0.0146(17) -0.0028(16) -0.0055(14) 0.0103(17)
O30 0.056(3) 0.027(2) 0.0196(19) 0.0034(15) 0.0084(18) 0.0267(19)
C1 0.028(3) 0.031(3) 0.008(2) -0.001(2) -0.002(2) -0.001(2)
C2 0.028(3) 0.031(3) 0.008(2) -0.001(2) -0.002(2) -0.001(2)
C3 0.028(3) 0.031(3) 0.008(2) -0.001(2) -0.002(2) -0.001(2)
C4 0.028(3) 0.031(3) 0.008(2) -0.001(2) -0.002(2) -0.001(2)

loop_
_atom_type_symbol
_atom_type_description
_atom_type_scat_dispersion_real
_atom_type_scat_dispersion_imag
_atom_type_scat_source
C C 0.0033 0.0016 'International Tables Vol C Tables 4.2.6.8 and 6.1.1.4'
H H 0.0000 0.0000 'International Tables Vol C Tables 4.2.6.8 and 6.1.1.4'
Cu Cu 0.3201 1.2651 'International Tables Vol C Tables 4.2.6.8 and 6.1.1.4'
N N 0.0061 0.0033 'International Tables Vol C Tables 4.2.6.8 and 6.1.1.4'
O O 0.0106 0.0060 'International Tables Vol C Tables 4.2.6.8 and 6.1.1.4'
P P 0.1023 0.0942 'International Tables Vol C Tables 4.2.6.8 and 6.1.1.4'

loop_
_geom_angle_atom_site_label_1
_geom_angle_atom_site_label_2
_geom_angle_atom_site_label_3
_geom_angle
_geom_angle_site_symmetry_1
_geom_angle_site_symmetry_3
O6 Cu1 O29 177.00(14) . 6_564
O9 Cu1 O6 101.26(13) . .
O9 Cu1 N2 111.67(15) . .
O9 Cu1 O28 102.42(13) . 8_654
O9 Cu1 O29 81.03(14) . 6_564
N2 Cu1 O6 92.49(14) . .
N2 Cu1 O28 143.00(16) . 8_654
N2 Cu1 O29 88.43(14) . 6_564
O28 Cu1 O6 94.64(12) 8_654 .
O28 Cu1 O29 82.94(13) 8_654 6_564
O4 Cu2 O5 122.19(14) . .
O4 Cu2 O24 127.03(13) . .
O4 Cu2 O25 91.56(14) . .
O4 Cu2 O28 89.92(13) . 8_654
O5 Cu2 O25 84.20(13) . .
O5 Cu2 O28 87.18(13) . 8_654
O24 Cu2 O5 110.78(14) . .
O24 Cu2 O25 94.09(14) . .
O24 Cu2 O28 92.41(13) . 8_654
O25 Cu2 O28 170.62(12) . 8_654
O24 P1 O28 108.34(18) . .
O29 P1 O24 110.5(2) . .
O29 P1 O28 109.9(2) . .
O29 P1 O30 112.4(2) . .
O30 P1 O24 107.6(2) . .
O30 P1 O28 107.9(2) . .
C15 O4 Cu2 132.6(3) . .
C18 O5 Cu2 136.6(3) . .
C15 O6 Cu1 131.8(3) . .
C18 O9 Cu1 123.2(3) . .
O4 C15 C17 115.6(4) . .
O6 C15 O4 126.5(4) . .
O6 C15 C17 117.9(4) . .
C20 C16 H16 120.4 18_546 .
C20 C16 C22 119.2(4) 18_546 .
C22 C16 H16 120.4 . .
C21 C17 C15 120.5(4) . .
C21 C17 C23 120.1(4) . .
C23 C17 C15 119.3(4) . .
O5 C18 O9 126.7(4) . .
O5 C18 C20 115.4(4) . .
O9 C18 C20 117.9(4) . .
C16 C20 C18 120.2(4) 17_556 .
C16 C20 C21 120.6(4) 17_556 17_556
C21 C20 C18 119.3(4) 17_556 .
C17 C21 C20 119.7(4) . 18_546
C17 C21 H21 120.2 . .
C20 C21 H21 120.2 18_546 .
C16 C22 N1 120.5(4) . .
C23 C22 C16 120.1(4) . .
C23 C22 N1 119.3(4) . .
C17 C23 C22 120.3(4) . .
C17 C23 H23 119.9 . .
C22 C23 H23 119.9 . .
C9 N2 Cu1 127.7(3) 1_554 .
C9 N2 C1 101.6(5) 1_554 .
C9 N2 C3 101.5(5) 1_554 .
C1 N2 Cu1 126.1(5) . .
C3 N2 Cu1 125.5(5) . .
N2 C9 H9 122.5 1_556 .
N2 C9 N1 115.0(4) 1_556 .
N1 C9 H9 122.5 . .
C22 N1 C4 122.9(5) . .
C9 N1 C22 127.3(4) . .
C9 N1 C2 102.2(5) . .
C9 N1 C4 103.3(5) . .
C2 N1 C22 125.5(5) . .
P1 O24 Cu2 127.32(19) . .
Cu2 O25 H25A 110.9 . .
Cu2 O25 H25B 110.7 . .
H25A O25 H25B 107.9 . .
Cu1 O28 Cu2 104.03(13) 6_565 6_565
P1 O28 Cu1 111.86(18) . 6_565
P1 O28 Cu2 132.51(19) . 6_565
P1 O29 Cu1 172.4(3) . 8_655
N2 C1 H1 125.6 . .
C2 C1 N2 108.7(9) 1_554 .
C2 C1 H1 125.6 1_554 .
N1 C2 H2 126.8 . .
C1 C2 N1 106.4(9) 1_556 .
C1 C2 H2 126.8 1_556 .
N2 C3 H3 124.5 . .
C4 C3 N2 111.1(8) 1_554 .
C4 C3 H3 124.5 1_554 .
N1 C4 H4 128.5 . .
C3 C4 N1 103.0(8) 1_556 .
C3 C4 H4 128.5 1_556 .

loop_
_geom_bond_atom_site_label_1
_geom_bond_atom_site_label_2
_geom_bond_distance
_geom_bond_site_symmetry_2
Cu1 O6 2.029(3) .
Cu1 O9 1.974(3) .
Cu1 N2 1.974(4) .
Cu1 O28 2.023(3) 8_654
Cu1 O29 2.223(3) 6_564
Cu2 O4 1.918(3) .
Cu2 O5 1.944(3) .
Cu2 O24 1.933(3) .
Cu2 O25 2.092(3) .
Cu2 O28 2.192(3) 8_654
P1 O24 1.468(3) .
P1 O28 1.489(3) .
P1 O29 1.418(3) .
P1 O30 1.437(4) .
O4 C15 1.250(5) .
O5 C18 1.233(5) .
O6 C15 1.237(5) .
O9 C18 1.250(5) .
C15 C17 1.487(6) .
C16 H16 0.9300 .
C16 C20 1.375(6) 18_546
C16 C22 1.379(7) .
C17 C21 1.367(6) .
C17 C23 1.372(6) .
C18 C20 1.483(6) .
C20 C21 1.381(6) 17_556
C21 H21 0.9300 .
C22 C23 1.372(7) .
C22 N1 1.411(6) .
C23 H23 0.9300 .
N2 C9 1.283(6) 1_554
N2 C1 1.390(11) .
N2 C3 1.439(11) .
C9 H9 0.9300 .
C9 N1 1.291(6) .
N1 C2 1.393(11) .
N1 C4 1.488(11) .
O25 H25A 0.8691 .
O25 H25B 0.8688 .
C1 H1 0.9300 .
C1 C2 1.331(14) 1_554
C2 H2 0.9300 .
C3 H3 0.9300 .
C3 C4 1.316(13) 1_554
C4 H4 0.9300 .

loop_
_geom_torsion_atom_site_label_1
_geom_torsion_atom_site_label_2
_geom_torsion_atom_site_label_3
_geom_torsion_atom_site_label_4
_geom_torsion
_geom_torsion_site_symmetry_1
_geom_torsion_site_symmetry_2
_geom_torsion_site_symmetry_3
_geom_torsion_site_symmetry_4
Cu1 O6 C15 O4 -5.5(7) . . . .
Cu1 O6 C15 C17 177.4(3) . . . .
Cu1 O9 C18 O5 31.9(6) . . . .
Cu1 O9 C18 C20 -150.9(3) . . . .
Cu1 N2 C1 C2 168.8(7) . . . 1_554
Cu1 N2 C3 C4 -167.5(7) . . . 1_554
Cu2 O4 C15 O6 -13.2(8) . . . .
Cu2 O4 C15 C17 164.0(3) . . . .
Cu2 O5 C18 O9 -2.2(8) . . . .
Cu2 O5 C18 C20 -179.5(3) . . . .
O4 C15 C17 C21 176.4(4) . . . .
O4 C15 C17 C23 -6.9(6) . . . .
O5 C18 C20 C16 -138.5(4) . . . 17_556
O5 C18 C20 C21 40.6(6) . . . 17_556
O6 C15 C17 C21 -6.1(7) . . . .
O6 C15 C17 C23 170.6(4) . . . .
O9 C18 C20 C16 44.0(6) . . . 17_556
O9 C18 C20 C21 -137.0(4) . . . 17_556
C15 C17 C21 C20 175.0(4) . . . 18_546
C15 C17 C23 C22 -176.5(4) . . . .
C16 C22 C23 C17 1.9(8) . . . .
C16 C22 N1 C9 171.5(5) . . . .
C16 C22 N1 C2 -38.1(10) . . . .
C16 C22 N1 C4 24.5(9) . . . .
C20 C16 C22 C23 -2.5(8) 18_546 . . .
C20 C16 C22 N1 179.1(5) 18_546 . . .
C21 C17 C23 C22 0.2(7) . . . .
C22 N1 C2 C1 -172.4(8) . . . 1_556
C22 N1 C4 C3 169.2(7) . . . 1_556
C23 C17 C21 C20 -1.6(7) . . . 18_546
C23 C22 N1 C9 -6.9(9) . . . .
C23 C22 N1 C2 143.6(8) . . . .
C23 C22 N1 C4 -153.8(7) . . . .
N2 C9 N1 C22 -178.1(5) 1_556 . . .
N2 C9 N1 C2 26.1(8) 1_556 . . .
N2 C9 N1 C4 -26.2(7) 1_556 . . .
C9 N2 C1 C2 11.7(11) 1_554 . . 1_554
C9 N2 C3 C4 -11.9(11) 1_554 . . 1_554
C9 N1 C2 C1 -16.0(11) . . . 1_556
C9 N1 C4 C3 15.7(9) . . . 1_556
N1 C22 C23 C17 -179.8(5) . . . .
O24 P1 O28 Cu1 -103.3(2) . . . 6_565
O24 P1 O28 Cu2 120.5(3) . . . 6_565
O28 P1 O24 Cu2 -28.4(3) . . . .
O29 P1 O24 Cu2 92.0(3) . . . .
O29 P1 O28 Cu1 135.8(2) . . . 6_565
O29 P1 O28 Cu2 -0.4(3) . . . 6_565
O30 P1 O24 Cu2 -144.8(3) . . . .
O30 P1 O28 Cu1 13.0(2) . . . 6_565
O30 P1 O28 Cu2 -123.2(3) . . . 6_565
